data_7702003
loop_
_publ_author_name
'Beh, Daniel W.'
'Piers, Warren E.'
'Gelfand, Benjamin S.'
'Lin, Jian-Bin'

_publ_section_title
;
 Tandem deoxygenative hydrosilation of carbon dioxide with a cationic
 scandium hydridoborate and B(C<sub>6</sub>F<sub>5</sub>)<sub>3</sub>.
;
_journal_issue 1
_journal_name_full 'Dalton transactions (Cambridge, England : 2003)'
_journal_page_first 95
_journal_page_last 101
_journal_paper_doi 10.1039/c9dt04323c
_journal_volume 49
_journal_year 2020
_chemical_formula_moiety 'C35 H37 B2 N9 O Sc, C19 H3 B F15'
_chemical_formula_sum 'C54 H40 B3 F15 N9 O Sc'
_chemical_formula_weight 1193.34
_space_group_crystal_system triclinic
_space_group_IT_number 2
_space_group_name_Hall '-P 1'
_space_group_name_H-M_alt 'P -1'
_atom_sites_solution_hydrogens geom
_atom_sites_solution_primary dual
_audit_creation_method SHELXL-2014/7
_audit_update_record
;
2019-11-06 deposited with the CCDC.	2019-11-22 downloaded from the CCDC.
;
_cell_angle_alpha 105.430(11)
_cell_angle_beta 94.261(12)
_cell_angle_gamma 115.595(8)
_cell_formula_units_Z 2
_cell_length_a 12.552(5)
_cell_length_b 13.862(5)
_cell_length_c 18.123(8)
_cell_measurement_reflns_used 3418
_cell_measurement_temperature 173(2)
_cell_measurement_theta_max 18.43
_cell_measurement_theta_min 2.66
_cell_volume 2675.7(19)
_computing_cell_refinement 'Bruker SAINT'
_computing_data_collection 'Bruker APEX2'
_computing_data_reduction 'Bruker SAINT'
_computing_structure_refinement 'SHELXL-2014/6 (Sheldrick, 2014)'
_computing_structure_solution 'SHELXS-97 (Sheldrick 2008)'
_diffrn_ambient_temperature 173(2)
_diffrn_measured_fraction_theta_full 0.989
_diffrn_measured_fraction_theta_max 0.989
_diffrn_measurement_device_type 'Bruker APEX-II CCD'
_diffrn_measurement_method '\f and \w scans'
_diffrn_radiation_type MoK\a
_diffrn_radiation_wavelength 0.71073
_diffrn_reflns_av_R_equivalents 0.1359
_diffrn_reflns_av_unetI/netI 0.1190
_diffrn_reflns_Laue_measured_fraction_full 0.964
_diffrn_reflns_Laue_measured_fraction_max 0.989
_diffrn_reflns_limit_h_max 14
_diffrn_reflns_limit_h_min -14
_diffrn_reflns_limit_k_max 16
_diffrn_reflns_limit_k_min -16
_diffrn_reflns_limit_l_max 21
_diffrn_reflns_limit_l_min -21
_diffrn_reflns_number 57817
_diffrn_reflns_point_group_measured_fraction_full 0.964
_diffrn_reflns_point_group_measured_fraction_max 0.989
_diffrn_reflns_theta_full 25.242
_diffrn_reflns_theta_max 25.014
_diffrn_reflns_theta_min 2.285
_exptl_absorpt_coefficient_mu 0.240
_exptl_absorpt_correction_T_max 0.7454
_exptl_absorpt_correction_T_min 0.6121
_exptl_absorpt_correction_type multi-scan
_exptl_absorpt_process_details
;
 Reference: Krause, L., Herbst-Irmer, R., Sheldrick G.M. & Stalke D.,
 J. Appl. Cryst. 48 (2015) 3-10.
;
_exptl_crystal_colour Colorless
_exptl_crystal_density_diffrn 1.481
_exptl_crystal_description Block
_exptl_crystal_F_000 1212
_exptl_crystal_size_max 0.300
_exptl_crystal_size_mid 0.200
_exptl_crystal_size_min 0.100
_refine_diff_density_max 0.304
_refine_diff_density_min -0.343
_refine_diff_density_rms 0.069
_refine_ls_extinction_method none
_refine_ls_goodness_of_fit_ref 1.007
_refine_ls_hydrogen_treatment constr
_refine_ls_matrix_type full
_refine_ls_number_parameters 748
_refine_ls_number_reflns 9346
_refine_ls_number_restraints 0
_refine_ls_restrained_S_all 1.007
_refine_ls_R_factor_all 0.1721
_refine_ls_R_factor_gt 0.0670
_refine_ls_shift/su_max 0.000
_refine_ls_shift/su_mean 0.000
_refine_ls_structure_factor_coef Fsqd
_refine_ls_weighting_details 'w=1/[\s^2^(Fo^2^)+(0.1100P)^2^] where P=(Fo^2^+2Fc^2^)/3'
_refine_ls_weighting_scheme calc
_refine_ls_wR_factor_gt 0.1608
_refine_ls_wR_factor_ref 0.2176
_reflns_Friedel_coverage 0.000
_reflns_number_gt 4533
_reflns_number_total 9346
_reflns_threshold_expression 'I > 2\s(I)'
_cod_data_source_file c9dt04323c2.cif
_cod_data_source_block l_CCDC1
_cod_depositor_comments 'Adding full bibliography for 7702000--7702003.cif.'
_cod_original_cell_volume 2676(2)
_cod_database_code 7702003
_shelx_shelxl_version_number 2014/7
_shelx_space_group_comment
;
The symmetry employed for this shelxl refinement is uniquely defined
by the following loop, which should always be used as a source of
symmetry information in preference to the above space-group names.
They are only intended as comments.
;
_shelx_estimated_absorpt_t_min 0.932
_shelx_estimated_absorpt_t_max 0.976
_shelxl_version_number 2014/6

loop_
_space_group_symop_operation_xyz
'x, y, z'
'-x, -y, -z'

loop_
_atom_site_label
_atom_site_type_symbol
_atom_site_fract_x
_atom_site_fract_y
_atom_site_fract_z
_atom_site_U_iso_or_equiv
_atom_site_adp_type
_atom_site_occupancy
_atom_site_site_symmetry_order
_atom_site_calc_flag
_atom_site_refinement_flags_posn
_atom_site_refinement_flags_adp
Sc01 Sc 0.30362(7) 0.51939(8) 0.66536(5) 0.0381(3) Uani 1 1 d . .
F1 F 0.5384(4) 0.2607(6) 0.9080(3) 0.1260(17) Uani 1 1 d . .
F2 F 0.3380(4) 0.0833(6) 0.9012(3) 0.194(3) Uani 1 1 d . .
F3 F 0.3403(5) -0.1146(5) 0.8967(3) 0.210(4) Uani 1 1 d . .
F4 F 0.5508(6) -0.1242(4) 0.9022(2) 0.164(3) Uani 1 1 d . .
F5 F 0.7501(4) 0.0495(3) 0.9065(2) 0.0918(12) Uani 1 1 d . .
F6 F 0.7709(4) 0.4805(4) 0.8710(3) 0.1192(15) Uani 1 1 d . .
F7 F 0.7103(5) 0.4780(5) 0.7280(4) 0.157(2) Uani 1 1 d . .
F8 F 0.6542(4) 0.2955(5) 0.6024(3) 0.145(2) Uani 1 1 d . .
F9 F 0.6672(4) 0.1151(4) 0.6248(2) 0.1117(15) Uani 1 1 d . .
F10 F 0.7346(3) 0.1188(3) 0.76729(18) 0.0778(10) Uani 1 1 d . .
F11 F 0.9797(3) 0.3384(3) 0.82506(19) 0.0761(10) Uani 1 1 d . .
F12 F 1.1864(3) 0.3455(4) 0.8627(2) 0.1103(14) Uani 1 1 d . .
F13 F 1.2427(4) 0.2956(5) 0.9905(3) 0.1355(18) Uani 1 1 d . .
F14 F 1.0785(4) 0.2369(4) 1.0800(2) 0.1322(17) Uani 1 1 d . .
F15 F 0.8654(3) 0.2264(3) 1.04228(18) 0.0914(12) Uani 1 1 d . .
C37 C 0.6592(5) 0.1686(6) 0.9124(3) 0.0656(17) Uani 1 1 d . .
C38 C 0.5467(7) 0.1666(8) 0.9089(4) 0.087(2) Uani 1 1 d . .
C39 C 0.4413(7) 0.0730(12) 0.9040(5) 0.134(5) Uani 1 1 d . .
C40 C 0.4424(11) -0.0241(10) 0.9012(5) 0.139(6) Uani 1 1 d . .
C41 C 0.5503(9) -0.0276(7) 0.9041(4) 0.113(4) Uani 1 1 d . .
C42 C 0.6523(6) 0.0655(6) 0.9088(3) 0.0736(19) Uani 1 1 d . .
C43 C 0.7503(4) 0.2953(5) 0.8286(3) 0.0558(14) Uani 1 1 d . .
C44 C 0.7441(6) 0.3857(6) 0.8120(5) 0.0794(19) Uani 1 1 d . .
C45 C 0.7142(6) 0.3867(8) 0.7372(6) 0.093(2) Uani 1 1 d . .
C46 C 0.6861(6) 0.2940(10) 0.6748(5) 0.093(3) Uani 1 1 d . .
C47 C 0.6920(5) 0.2046(7) 0.6867(4) 0.0728(18) Uani 1 1 d . .
C48 C 0.7253(5) 0.2092(6) 0.7612(3) 0.0608(16) Uani 1 1 d . .
C49 C 0.9064(4) 0.2787(4) 0.9304(3) 0.0503(13) Uani 1 1 d . .
C50 C 0.9954(5) 0.3087(4) 0.8892(3) 0.0532(14) Uani 1 1 d . .
C51 C 1.1050(6) 0.3148(5) 0.9077(4) 0.0707(18) Uani 1 1 d . .
C52 C 1.1344(6) 0.2916(6) 0.9714(4) 0.083(2) Uani 1 1 d . .
C53 C 1.0533(7) 0.2616(6) 1.0156(4) 0.0764(19) Uani 1 1 d . .
C54 C 0.9429(5) 0.2552(5) 0.9946(3) 0.0650(17) Uani 1 1 d . .
C12 C 0.4991(4) 0.4512(4) 0.5921(3) 0.0461(13) Uani 1 1 d . .
H12 H 0.5657 0.4996 0.6353 0.055 Uiso 1 1 calc R U
C36 C 0.7980(6) 0.3916(6) 0.9896(4) 0.090(2) Uani 1 1 d . .
H36A H 0.7252 0.4014 0.9853 0.135 Uiso 1 1 calc R U
H36B H 0.8118 0.3771 1.0386 0.135 Uiso 1 1 calc R U
H36C H 0.8678 0.4606 0.9896 0.135 Uiso 1 1 calc R U
C13 C 0.5027(4) 0.3808(5) 0.5248(3) 0.0488(13) Uani 1 1 d . .
H13 H 0.5700 0.3704 0.5121 0.059 Uiso 1 1 calc R U
C14 C 0.3880(5) 0.3283(4) 0.4796(3) 0.0443(12) Uani 1 1 d . .
H14 H 0.3617 0.2738 0.4285 0.053 Uiso 1 1 calc R U
C17 C 0.0003(4) 0.2016(4) 0.5353(3) 0.0522(14) Uani 1 1 d . .
H17 H -0.0499 0.1489 0.4859 0.063 Uiso 1 1 calc R U
C16 C -0.0283(5) 0.2027(5) 0.6067(4) 0.0622(16) Uani 1 1 d . .
H16 H -0.1009 0.1508 0.6163 0.075 Uiso 1 1 calc R U
C15 C 0.0670(5) 0.2921(5) 0.6611(3) 0.0580(15) Uani 1 1 d . .
H15 H 0.0726 0.3136 0.7162 0.070 Uiso 1 1 calc R U
C25 C 0.1385(4) 0.2423(4) 0.4013(3) 0.0432(12) Uani 1 1 d . .
C26 C 0.0894(5) 0.1264(5) 0.3878(4) 0.0637(16) Uani 1 1 d . .
H26 H 0.0816 0.0996 0.4312 0.076 Uiso 1 1 calc R U
C27 C 0.0514(6) 0.0484(5) 0.3119(4) 0.0811(19) Uani 1 1 d . .
H27 H 0.0162 -0.0301 0.3055 0.097 Uiso 1 1 calc R U
C28 C 0.0624(6) 0.0800(6) 0.2472(4) 0.0753(18) Uani 1 1 d . .
C29 C 0.1183(5) 0.1951(6) 0.2596(3) 0.0662(17) Uani 1 1 d . .
H29 H 0.1314 0.2211 0.2159 0.079 Uiso 1 1 calc R U
C30 C 0.1557(4) 0.2733(5) 0.3343(3) 0.0475(13) Uani 1 1 d . .
H30 H 0.1950 0.3516 0.3403 0.057 Uiso 1 1 calc R U
C31 C 0.0171(7) -0.0035(7) 0.1663(4) 0.126(3) Uani 1 1 d . .
H31A H 0.0341 0.0369 0.1282 0.189 Uiso 1 1 calc R U
H31B H 0.0578 -0.0507 0.1602 0.189 Uiso 1 1 calc R U
H31C H -0.0704 -0.0517 0.1573 0.189 Uiso 1 1 calc R U
C1 C 0.1741(4) 0.4486(4) 0.4919(3) 0.0345(11) Uani 1 1 d . .
C2 C 0.1021(4) 0.4539(4) 0.4324(3) 0.0376(11) Uani 1 1 d . .
H2 H 0.0597 0.3896 0.3864 0.045 Uiso 1 1 calc R U
C3 C 0.0907(4) 0.5494(4) 0.4384(3) 0.0417(12) Uani 1 1 d . .
H3 H 0.0414 0.5518 0.3973 0.050 Uiso 1 1 calc R U
C4 C 0.1514(4) 0.6402(4) 0.5044(3) 0.0386(11) Uani 1 1 d . .
H4 H 0.1457 0.7076 0.5090 0.046 Uiso 1 1 calc R U
C5 C 0.2214(4) 0.6370(4) 0.5655(3) 0.0343(11) Uani 1 1 d . .
C18 C 0.2906(4) 0.8569(4) 0.6422(3) 0.0427(12) Uani 1 1 d . .
C19 C 0.3251(5) 0.8911(4) 0.5784(3) 0.0593(15) Uani 1 1 d . .
H19 H 0.3424 0.8433 0.5384 0.071 Uiso 1 1 calc R U
C20 C 0.3356(6) 0.9908(5) 0.5701(4) 0.0724(18) Uani 1 1 d . .
H20 H 0.3603 1.0101 0.5255 0.087 Uiso 1 1 calc R U
C21 C 0.3111(6) 1.0608(6) 0.6247(4) 0.0788(19) Uani 1 1 d . .
C22 C 0.2863(6) 1.0347(6) 0.6923(4) 0.088(2) Uani 1 1 d . .
H22 H 0.2758 1.0861 0.7339 0.106 Uiso 1 1 calc R U
C23 C 0.2767(5) 0.9347(5) 0.6999(4) 0.0687(17) Uani 1 1 d . .
H23 H 0.2598 0.9194 0.7470 0.082 Uiso 1 1 calc R U
C24 C 0.3152(9) 1.1680(7) 0.6141(6) 0.144(4) Uani 1 1 d . .
H24A H 0.2949 1.2079 0.6596 0.216 Uiso 1 1 calc R U
H24B H 0.3967 1.2175 0.6096 0.216 Uiso 1 1 calc R U
H24C H 0.2566 1.1472 0.5665 0.216 Uiso 1 1 calc R U
C6 C 0.1243(5) 0.5731(5) 0.7671(3) 0.0545(14) Uani 1 1 d . .
H6 H 0.1062 0.5127 0.7875 0.065 Uiso 1 1 calc R U
C7 C 0.0703(5) 0.6396(5) 0.7773(3) 0.0607(15) Uani 1 1 d . .
H7 H 0.0084 0.6352 0.8055 0.073 Uiso 1 1 calc R U
C8 C 0.1231(4) 0.7152(5) 0.7385(3) 0.0521(14) Uani 1 1 d . .
H8 H 0.1028 0.7724 0.7345 0.063 Uiso 1 1 calc R U
C11 C 0.5182(4) 0.8669(4) 0.7013(3) 0.0536(14) Uani 1 1 d . .
H11 H 0.5229 0.9368 0.7005 0.064 Uiso 1 1 calc R U
C10 C 0.6150(5) 0.8521(5) 0.7246(3) 0.0590(15) Uani 1 1 d . .
H10 H 0.6978 0.9077 0.7424 0.071 Uiso 1 1 calc R U
C9 C 0.5661(4) 0.7405(5) 0.7165(3) 0.0482(13) Uani 1 1 d . .
H9 H 0.6108 0.7041 0.7286 0.058 Uiso 1 1 calc R U
B3 B 0.7797(5) 0.2846(5) 0.9154(4) 0.0531(16) Uani 1 1 d . .
B2 B 0.1843(5) 0.3354(5) 0.4873(3) 0.0382(13) Uani 1 1 d . .
B1 B 0.2838(5) 0.7417(5) 0.6479(3) 0.0410(14) Uani 1 1 d . .
N6 N 0.3884(3) 0.4423(3) 0.5886(2) 0.0380(9) Uani 1 1 d . .
N7 N 0.3192(3) 0.3648(3) 0.5178(2) 0.0354(9) Uani 1 1 d . .
N9 N 0.1101(3) 0.2867(3) 0.5468(2) 0.0396(10) Uani 1 1 d . .
N8 N 0.1523(3) 0.3454(3) 0.6249(2) 0.0439(10) Uani 1 1 d . .
N1 N 0.2287(3) 0.5398(3) 0.5583(2) 0.0319(9) Uani 1 1 d . .
N2 N 0.2072(3) 0.6042(3) 0.7240(2) 0.0457(10) Uani 1 1 d . .
N3 N 0.2071(3) 0.6950(3) 0.7076(2) 0.0383(9) Uani 1 1 d . .
N5 N 0.4171(3) 0.7691(3) 0.6800(2) 0.0395(10) Uani 1 1 d . .
N4 N 0.4468(3) 0.6889(3) 0.6893(2) 0.0406(10) Uani 1 1 d . .
O1 O 0.3772(3) 0.5136(3) 0.77383(19) 0.0572(10) Uani 1 1 d . .
C35 C 0.4197(6) 0.4375(6) 0.7879(4) 0.0783(19) Uani 1 1 d . .
H35A H 0.4703 0.4263 0.7505 0.094 Uiso 1 1 calc R U
H35B H 0.3503 0.3629 0.7808 0.094 Uiso 1 1 calc R U
C34 C 0.4914(8) 0.4880(10) 0.8688(5) 0.133(4) Uani 1 1 d . .
H34A H 0.4557 0.4368 0.8993 0.160 Uiso 1 1 calc R U
H34B H 0.5756 0.5015 0.8691 0.160 Uiso 1 1 calc R U
C33 C 0.4895(9) 0.5928(10) 0.9021(5) 0.151(4) Uani 1 1 d . .
H33A H 0.4650 0.5963 0.9530 0.181 Uiso 1 1 calc R U
H33B H 0.5714 0.6569 0.9115 0.181 Uiso 1 1 calc R U
C32 C 0.4074(6) 0.6013(6) 0.8506(3) 0.084(2) Uani 1 1 d . .
H32B H 0.4442 0.6776 0.8452 0.101 Uiso 1 1 calc R U
H32A H 0.3333 0.5894 0.8710 0.101 Uiso 1 1 calc R U

loop_
_atom_site_aniso_label
_atom_site_aniso_U_11
_atom_site_aniso_U_22
_atom_site_aniso_U_33
_atom_site_aniso_U_23
_atom_site_aniso_U_13
_atom_site_aniso_U_12
Sc01 0.0362(5) 0.0413(6) 0.0367(5) 0.0154(4) 0.0065(4) 0.0170(4)
F1 0.083(3) 0.178(5) 0.118(4) 0.032(4) 0.029(2) 0.070(3)
F2 0.054(3) 0.325(9) 0.110(4) 0.030(4) 0.025(2) 0.029(4)
F3 0.131(4) 0.200(6) 0.090(3) 0.024(3) 0.023(3) -0.091(4)
F4 0.223(6) 0.068(3) 0.088(3) 0.026(3) 0.035(3) -0.030(4)
F5 0.120(3) 0.053(2) 0.080(3) 0.0220(19) 0.024(2) 0.021(2)
F6 0.139(4) 0.079(3) 0.155(4) 0.036(3) 0.021(3) 0.067(3)
F7 0.149(4) 0.185(5) 0.228(6) 0.150(5) 0.054(4) 0.108(4)
F8 0.126(4) 0.281(7) 0.104(3) 0.124(4) 0.045(3) 0.123(4)
F9 0.101(3) 0.154(4) 0.045(2) 0.013(3) 0.0128(19) 0.042(3)
F10 0.110(3) 0.056(2) 0.050(2) 0.0119(17) 0.0168(17) 0.027(2)
F11 0.068(2) 0.099(3) 0.070(2) 0.049(2) 0.0286(17) 0.0321(19)
F12 0.056(2) 0.148(4) 0.109(3) 0.038(3) 0.031(2) 0.033(2)
F13 0.085(3) 0.186(5) 0.125(4) 0.023(3) -0.012(2) 0.076(3)
F14 0.153(4) 0.167(5) 0.083(3) 0.054(3) -0.010(3) 0.079(4)
F15 0.097(3) 0.110(3) 0.0477(19) 0.033(2) 0.0180(18) 0.027(2)
C37 0.061(4) 0.070(5) 0.040(3) 0.007(3) 0.010(3) 0.015(3)
C38 0.069(5) 0.105(6) 0.062(4) 0.016(4) 0.020(3) 0.025(5)
C39 0.045(5) 0.195(11) 0.066(5) 0.015(7) 0.013(4) -0.010(7)
C40 0.097(8) 0.129(10) 0.054(5) 0.018(6) 0.016(4) -0.058(8)
C41 0.112(7) 0.073(6) 0.052(4) 0.013(4) 0.011(4) -0.039(5)
C42 0.069(4) 0.073(5) 0.043(4) 0.015(3) 0.010(3) 0.005(4)
C43 0.043(3) 0.054(4) 0.060(4) 0.017(3) 0.007(3) 0.016(3)
C44 0.063(4) 0.065(5) 0.105(6) 0.026(5) 0.010(4) 0.029(3)
C45 0.083(5) 0.121(7) 0.119(7) 0.086(6) 0.025(5) 0.061(5)
C46 0.065(4) 0.152(9) 0.081(6) 0.065(6) 0.022(4) 0.052(5)
C47 0.065(4) 0.095(6) 0.051(4) 0.026(4) 0.014(3) 0.029(4)
C48 0.062(4) 0.068(5) 0.047(4) 0.028(4) 0.010(3) 0.021(3)
C49 0.054(3) 0.044(3) 0.039(3) 0.009(3) 0.010(2) 0.014(3)
C50 0.045(3) 0.054(4) 0.044(3) 0.012(3) 0.007(3) 0.012(3)
C51 0.058(4) 0.068(4) 0.060(4) 0.010(3) 0.020(3) 0.013(3)
C52 0.059(4) 0.101(6) 0.072(5) 0.006(4) -0.006(4) 0.040(4)
C53 0.081(5) 0.090(5) 0.046(4) 0.019(3) -0.010(3) 0.035(4)
C54 0.068(4) 0.066(4) 0.039(3) 0.012(3) 0.010(3) 0.015(3)
C12 0.037(3) 0.050(3) 0.059(4) 0.027(3) 0.011(2) 0.021(2)
C36 0.097(5) 0.083(5) 0.073(5) -0.003(4) 0.014(4) 0.044(4)
C13 0.049(3) 0.060(4) 0.060(4) 0.034(3) 0.027(3) 0.036(3)
C14 0.056(3) 0.044(3) 0.044(3) 0.021(2) 0.015(3) 0.029(3)
C17 0.042(3) 0.039(3) 0.074(4) 0.026(3) 0.012(3) 0.014(3)
C16 0.049(3) 0.053(4) 0.080(4) 0.033(3) 0.024(3) 0.012(3)
C15 0.057(4) 0.058(4) 0.067(4) 0.035(3) 0.028(3) 0.024(3)
C25 0.037(3) 0.039(3) 0.050(3) 0.010(3) 0.005(2) 0.018(2)
C26 0.075(4) 0.038(4) 0.069(4) 0.011(3) 0.015(3) 0.022(3)
C27 0.083(5) 0.044(4) 0.097(6) 0.006(4) 0.015(4) 0.025(3)
C28 0.069(4) 0.067(5) 0.075(5) -0.007(4) -0.001(3) 0.039(4)
C29 0.067(4) 0.093(5) 0.049(4) 0.012(4) 0.007(3) 0.054(4)
C30 0.045(3) 0.053(3) 0.044(3) 0.011(3) 0.006(2) 0.026(3)
C31 0.124(7) 0.112(7) 0.085(5) -0.050(5) -0.016(5) 0.058(5)
C1 0.028(2) 0.033(3) 0.037(3) 0.014(2) 0.006(2) 0.008(2)
C2 0.036(3) 0.036(3) 0.034(3) 0.008(2) 0.002(2) 0.013(2)
C3 0.042(3) 0.050(3) 0.039(3) 0.018(3) 0.004(2) 0.025(2)
C4 0.044(3) 0.037(3) 0.038(3) 0.013(2) 0.008(2) 0.022(2)
C5 0.031(2) 0.034(3) 0.041(3) 0.015(2) 0.015(2) 0.015(2)
C18 0.044(3) 0.032(3) 0.040(3) 0.005(2) 0.000(2) 0.013(2)
C19 0.067(4) 0.038(3) 0.066(4) 0.019(3) 0.014(3) 0.018(3)
C20 0.088(5) 0.050(4) 0.064(4) 0.019(3) 0.012(3) 0.021(3)
C21 0.101(5) 0.052(4) 0.089(5) 0.036(4) 0.019(4) 0.033(4)
C22 0.125(6) 0.056(4) 0.103(6) 0.023(4) 0.046(5) 0.058(4)
C23 0.096(5) 0.051(4) 0.061(4) 0.020(3) 0.024(3) 0.034(3)
C24 0.228(11) 0.093(7) 0.173(9) 0.083(7) 0.065(8) 0.104(7)
C6 0.052(3) 0.064(4) 0.048(3) 0.020(3) 0.018(3) 0.025(3)
C7 0.054(3) 0.073(4) 0.051(3) 0.012(3) 0.024(3) 0.030(3)
C8 0.049(3) 0.055(4) 0.047(3) 0.000(3) 0.006(3) 0.031(3)
C11 0.047(3) 0.029(3) 0.066(4) 0.008(3) 0.003(3) 0.007(3)
C10 0.034(3) 0.055(4) 0.073(4) 0.013(3) 0.007(3) 0.013(3)
C9 0.034(3) 0.055(4) 0.052(3) 0.015(3) 0.003(2) 0.021(3)
B3 0.057(4) 0.039(4) 0.048(4) 0.006(3) 0.013(3) 0.014(3)
B2 0.036(3) 0.040(3) 0.041(3) 0.017(3) 0.011(2) 0.017(3)
B1 0.043(3) 0.040(3) 0.036(3) 0.010(3) 0.007(2) 0.017(3)
N6 0.034(2) 0.043(2) 0.036(2) 0.013(2) 0.0050(17) 0.0178(18)
N7 0.040(2) 0.038(2) 0.039(2) 0.018(2) 0.0130(18) 0.0237(19)
N9 0.037(2) 0.035(2) 0.045(3) 0.016(2) 0.0100(18) 0.0136(19)
N8 0.043(2) 0.043(3) 0.045(3) 0.019(2) 0.015(2) 0.017(2)
N1 0.027(2) 0.032(2) 0.035(2) 0.0116(19) 0.0094(16) 0.0122(17)
N2 0.050(3) 0.054(3) 0.040(2) 0.023(2) 0.019(2) 0.025(2)
N3 0.041(2) 0.044(3) 0.033(2) 0.0106(19) 0.0065(17) 0.0242(19)
N5 0.036(2) 0.030(2) 0.044(2) 0.0087(19) 0.0032(17) 0.0113(19)
N4 0.034(2) 0.041(3) 0.043(2) 0.012(2) 0.0043(17) 0.0156(19)
O1 0.075(2) 0.057(2) 0.042(2) 0.0159(19) 0.0025(17) 0.036(2)
C35 0.104(5) 0.098(5) 0.075(5) 0.044(4) 0.027(4) 0.074(4)
C34 0.155(8) 0.206(11) 0.079(6) 0.041(6) -0.008(5) 0.128(8)
C33 0.158(8) 0.208(11) 0.079(6) -0.022(6) -0.043(5) 0.131(8)
C32 0.113(5) 0.081(5) 0.046(4) 0.011(4) -0.004(3) 0.045(4)

loop_
_atom_type_symbol
_atom_type_description
_atom_type_scat_dispersion_real
_atom_type_scat_dispersion_imag
_atom_type_scat_source
C C 0.0033 0.0016 'International Tables Vol C Tables 4.2.6.8 and 6.1.1.4'
H H 0.0000 0.0000 'International Tables Vol C Tables 4.2.6.8 and 6.1.1.4'
B B 0.0013 0.0007 'International Tables Vol C Tables 4.2.6.8 and 6.1.1.4'
N N 0.0061 0.0033 'International Tables Vol C Tables 4.2.6.8 and 6.1.1.4'
Sc Sc 0.2519 0.3716 'International Tables Vol C Tables 4.2.6.8 and 6.1.1.4'
F F 0.0171 0.0103 'International Tables Vol C Tables 4.2.6.8 and 6.1.1.4'
O O 0.0106 0.0060 'International Tables Vol C Tables 4.2.6.8 and 6.1.1.4'

loop_
_geom_angle_atom_site_label_1
_geom_angle_atom_site_label_2
_geom_angle_atom_site_label_3
_geom_angle
O1 Sc01 N6 99.16(14)
O1 Sc01 N4 90.76(14)
N6 Sc01 N4 93.82(15)
O1 Sc01 N2 91.50(14)
N6 Sc01 N2 169.21(14)
N4 Sc01 N2 84.34(15)
O1 Sc01 N8 96.48(14)
N6 Sc01 N8 83.12(15)
N4 Sc01 N8 172.50(14)
N2 Sc01 N8 97.38(16)
O1 Sc01 N1 175.09(15)
N6 Sc01 N1 84.74(14)
N4 Sc01 N1 85.98(13)
N2 Sc01 N1 84.52(14)
N8 Sc01 N1 86.91(14)
C42 C37 C38 112.5(7)
C42 C37 B3 127.6(6)
C38 C37 B3 119.8(7)
F1 C38 C39 116.9(9)
F1 C38 C37 119.2(7)
C39 C38 C37 123.8(10)
C40 C39 F2 122.5(11)
C40 C39 C38 119.9(11)
F2 C39 C38 117.5(13)
F3 C40 C39 119.9(15)
F3 C40 C41 121.1(14)
C39 C40 C41 119.0(9)
F4 C41 C42 121.7(11)
F4 C41 C40 118.6(8)
C42 C41 C40 119.7(11)
F5 C42 C41 114.1(9)
F5 C42 C37 120.9(6)
C41 C42 C37 125.0(9)
C48 C43 C44 110.9(6)
C48 C43 B3 121.3(5)
C44 C43 B3 127.8(6)
F6 C44 C45 115.9(7)
F6 C44 C43 119.6(6)
C45 C44 C43 124.5(8)
F7 C45 C46 121.2(8)
F7 C45 C44 119.5(9)
C46 C45 C44 119.2(7)
C47 C46 F8 122.4(9)
C47 C46 C45 119.3(7)
F8 C46 C45 118.4(9)
F9 C47 C46 118.7(7)
F9 C47 C48 122.1(7)
C46 C47 C48 119.2(7)
F10 C48 C47 115.2(6)
F10 C48 C43 118.0(5)
C47 C48 C43 126.9(7)
C50 C49 C54 111.1(5)
C50 C49 B3 126.0(5)
C54 C49 B3 122.4(5)
C51 C50 F11 114.0(5)
C51 C50 C49 125.1(5)
F11 C50 C49 120.8(5)
C52 C51 F12 119.5(6)
C52 C51 C50 120.4(6)
F12 C51 C50 120.1(6)
C53 C52 C51 118.9(6)
C53 C52 F13 119.5(7)
C51 C52 F13 121.5(7)
C52 C53 F14 121.1(7)
C52 C53 C54 119.1(6)
F14 C53 C54 119.9(6)
F15 C54 C53 116.4(5)
F15 C54 C49 118.2(5)
C53 C54 C49 125.4(5)
N6 C12 C13 110.3(5)
N6 C12 H12 124.8
C13 C12 H12 124.8
B3 C36 H36A 109.5
B3 C36 H36B 109.5
H36A C36 H36B 109.5
B3 C36 H36C 109.5
H36A C36 H36C 109.5
H36B C36 H36C 109.5
C12 C13 C14 104.7(4)
C12 C13 H13 127.6
C14 C13 H13 127.6
N7 C14 C13 109.9(5)
N7 C14 H14 125.1
C13 C14 H14 125.1
N9 C17 C16 108.3(5)
N9 C17 H17 125.9
C16 C17 H17 125.9
C15 C16 C17 106.7(5)
C15 C16 H16 126.6
C17 C16 H16 126.6
N8 C15 C16 109.1(5)
N8 C15 H15 125.4
C16 C15 H15 125.4
C26 C25 C30 114.5(5)
C26 C25 B2 123.5(5)
C30 C25 B2 121.7(4)
C25 C26 C27 121.6(6)
C25 C26 H26 119.2
C27 C26 H26 119.2
C28 C27 C26 122.8(6)
C28 C27 H27 118.6
C26 C27 H27 118.6
C27 C28 C29 116.6(6)
C27 C28 C31 122.6(7)
C29 C28 C31 120.8(7)
C28 C29 C30 121.3(6)
C28 C29 H29 119.4
C30 C29 H29 119.4
C29 C30 C25 123.0(5)
C29 C30 H30 118.5
C25 C30 H30 118.5
C28 C31 H31A 109.5
C28 C31 H31B 109.5
H31A C31 H31B 109.5
C28 C31 H31C 109.5
H31A C31 H31C 109.5
H31B C31 H31C 109.5
N1 C1 C2 117.7(4)
N1 C1 B2 119.7(4)
C2 C1 B2 122.4(4)
C3 C2 C1 121.8(4)
C3 C2 H2 119.1
C1 C2 H2 119.1
C4 C3 C2 118.4(4)
C4 C3 H3 120.8
C2 C3 H3 120.8
C3 C4 C5 121.4(4)
C3 C4 H4 119.3
C5 C4 H4 119.3
N1 C5 C4 118.7(4)
N1 C5 B1 119.8(4)
C4 C5 B1 121.3(4)
C23 C18 C19 114.4(5)
C23 C18 B1 125.1(5)
C19 C18 B1 120.1(5)
C20 C19 C18 123.5(6)
C20 C19 H19 118.3
C18 C19 H19 118.3
C21 C20 C19 120.5(6)
C21 C20 H20 119.7
C19 C20 H20 119.7
C20 C21 C22 117.8(6)
C20 C21 C24 121.2(7)
C22 C21 C24 121.0(7)
C23 C22 C21 120.8(6)
C23 C22 H22 119.6
C21 C22 H22 119.6
C18 C23 C22 122.6(6)
C18 C23 H23 118.7
C22 C23 H23 118.7
C21 C24 H24A 109.5
C21 C24 H24B 109.5
H24A C24 H24B 109.5
C21 C24 H24C 109.5
H24A C24 H24C 109.5
H24B C24 H24C 109.5
N2 C6 C7 110.3(5)
N2 C6 H6 124.8
C7 C6 H6 124.8
C6 C7 C8 105.8(5)
C6 C7 H7 127.1
C8 C7 H7 127.1
N3 C8 C7 108.8(5)
N3 C8 H8 125.6
C7 C8 H8 125.6
N5 C11 C10 110.0(5)
N5 C11 H11 125.0
C10 C11 H11 125.0
C9 C10 C11 104.5(5)
C9 C10 H10 127.8
C11 C10 H10 127.8
N4 C9 C10 110.6(5)
N4 C9 H9 124.7
C10 C9 H9 124.7
C36 B3 C49 104.0(5)
C36 B3 C37 110.2(5)
C49 B3 C37 113.7(5)
C36 B3 C43 114.8(5)
C49 B3 C43 111.6(4)
C37 B3 C43 102.8(4)
N9 B2 N7 106.7(3)
N9 B2 C25 111.6(4)
N7 B2 C25 107.0(4)
N9 B2 C1 105.4(4)
N7 B2 C1 110.8(4)
C25 B2 C1 115.1(4)
N5 B1 N3 106.4(4)
N5 B1 C18 106.4(4)
N3 B1 C18 114.1(4)
N5 B1 C5 112.0(4)
N3 B1 C5 104.1(4)
C18 B1 C5 113.7(4)
C12 N6 N7 107.1(4)
C12 N6 Sc01 135.4(3)
N7 N6 Sc01 117.5(3)
C14 N7 N6 108.0(4)
C14 N7 B2 128.2(4)
N6 N7 B2 123.6(4)
C17 N9 N8 109.0(4)
C17 N9 B2 131.2(4)
N8 N9 B2 119.1(3)
C15 N8 N9 106.9(4)
C15 N8 Sc01 130.6(4)
N9 N8 Sc01 119.9(3)
C1 N1 C5 122.0(4)
C1 N1 Sc01 118.6(3)
C5 N1 Sc01 118.6(3)
C6 N2 N3 106.7(4)
C6 N2 Sc01 131.1(4)
N3 N2 Sc01 121.1(3)
C8 N3 N2 108.3(4)
C8 N3 B1 131.9(4)
N2 N3 B1 118.9(4)
C11 N5 N4 107.8(4)
C11 N5 B1 129.4(4)
N4 N5 B1 122.9(4)
C9 N4 N5 107.1(4)
C9 N4 Sc01 134.4(3)
N5 N4 Sc01 118.5(3)
C35 O1 C32 106.0(4)
C35 O1 Sc01 129.9(3)
C32 O1 Sc01 123.7(3)
O1 C35 C34 108.0(6)
O1 C35 H35A 110.1
C34 C35 H35A 110.1
O1 C35 H35B 110.1
C34 C35 H35B 110.1
H35A C35 H35B 108.4
C33 C34 C35 106.8(6)
C33 C34 H34A 110.4
C35 C34 H34A 110.4
C33 C34 H34B 110.4
C35 C34 H34B 110.4
H34A C34 H34B 108.6
C32 C33 C34 109.4(7)
C32 C33 H33A 109.8
C34 C33 H33A 109.8
C32 C33 H33B 109.8
C34 C33 H33B 109.8
H33A C33 H33B 108.2
C33 C32 O1 107.8(6)
C33 C32 H32B 110.1
O1 C32 H32B 110.1
C33 C32 H32A 110.1
O1 C32 H32A 110.1
H32B C32 H32A 108.5

loop_
_geom_bond_atom_site_label_1
_geom_bond_atom_site_label_2
_geom_bond_distance
Sc01 O1 2.145(3)
Sc01 N6 2.150(4)
Sc01 N4 2.152(4)
Sc01 N2 2.175(4)
Sc01 N8 2.204(4)
Sc01 N1 2.232(3)
F1 C38 1.358(9)
F2 C39 1.362(12)
F3 C40 1.328(9)
F4 C41 1.332(12)
F5 C42 1.340(8)
F6 C44 1.341(8)
F7 C45 1.340(8)
F8 C46 1.352(8)
F9 C47 1.329(8)
F10 C48 1.339(7)
F11 C50 1.361(6)
F12 C51 1.351(6)
F13 C52 1.350(7)
F14 C53 1.355(7)
F15 C54 1.351(6)
C37 C42 1.377(9)
C37 C38 1.396(9)
C37 B3 1.648(8)
C38 C39 1.371(12)
C39 C40 1.340(16)
C40 C41 1.375(16)
C41 C42 1.344(9)
C43 C48 1.364(8)
C43 C44 1.395(8)
C43 B3 1.650(8)
C44 C45 1.386(10)
C45 C46 1.352(11)
C46 C47 1.344(10)
C47 C48 1.360(8)
C49 C50 1.366(7)
C49 C54 1.386(7)
C49 B3 1.634(8)
C50 C51 1.352(8)
C51 C52 1.345(9)
C52 C53 1.335(9)
C53 C54 1.367(8)
C12 N6 1.335(6)
C12 C13 1.361(7)
C12 H12 0.9500
C36 B3 1.631(9)
C36 H36A 0.9800
C36 H36B 0.9800
C36 H36C 0.9800
C13 C14 1.370(7)
C13 H13 0.9500
C14 N7 1.328(6)
C14 H14 0.9500
C17 N9 1.325(6)
C17 C16 1.366(7)
C17 H17 0.9500
C16 C15 1.354(7)
C16 H16 0.9500
C15 N8 1.343(6)
C15 H15 0.9500
C25 C26 1.390(7)
C25 C30 1.393(7)
C25 B2 1.606(7)
C26 C27 1.398(8)
C26 H26 0.9500
C27 C28 1.353(9)
C27 H27 0.9500
C28 C29 1.381(9)
C28 C31 1.489(9)
C29 C30 1.384(7)
C29 H29 0.9500
C30 H30 0.9500
C31 H31A 0.9800
C31 H31B 0.9800
C31 H31C 0.9800
C1 N1 1.355(6)
C1 C2 1.394(6)
C1 B2 1.611(7)
C2 C3 1.367(6)
C2 H2 0.9500
C3 C4 1.353(6)
C3 H3 0.9500
C4 C5 1.384(6)
C4 H4 0.9500
C5 N1 1.361(5)
C5 B1 1.625(7)
C18 C23 1.371(7)
C18 C19 1.392(7)
C18 B1 1.593(7)
C19 C20 1.381(8)
C19 H19 0.9500
C20 C21 1.344(9)
C20 H20 0.9500
C21 C22 1.387(9)
C21 C24 1.528(9)
C22 C23 1.383(8)
C22 H22 0.9500
C23 H23 0.9500
C24 H24A 0.9800
C24 H24B 0.9800
C24 H24C 0.9800
C6 N2 1.338(6)
C6 C7 1.346(7)
C6 H6 0.9500
C7 C8 1.377(7)
C7 H7 0.9500
C8 N3 1.327(6)
C8 H8 0.9500
C11 N5 1.326(6)
C11 C10 1.372(7)
C11 H11 0.9500
C10 C9 1.356(7)
C10 H10 0.9500
C9 N4 1.333(5)
C9 H9 0.9500
B2 N9 1.575(6)
B2 N7 1.575(6)
B1 N5 1.572(6)
B1 N3 1.583(6)
N6 N7 1.360(5)
N9 N8 1.360(5)
N2 N3 1.369(5)
N5 N4 1.361(5)
O1 C35 1.440(6)
O1 C32 1.477(7)
C35 C34 1.471(9)
C35 H35A 0.9900
C35 H35B 0.9900
C34 C33 1.428(11)
C34 H34A 0.9900
C34 H34B 0.9900
C33 C32 1.403(9)
C33 H33A 0.9900
C33 H33B 0.9900
C32 H32B 0.9900
C32 H32A 0.9900
